data_4333444
loop_
_publ_author_name
'Figueroa, Joshua S.'
'Yurkerwich, Kevin'
'Melnick, Jonathan'
'Buccella, Daniela'
'Parkin, Gerard'

_publ_section_title
;
 Applications of bis(1-R-imidazol-2-yl)disulfides and diselenides as
 ligands for main-group and transition metals: kappa2-(N,N) coordination,
 S-S bond cleavage, and S-S/E-E (E = S, Se) bond metathesis reactions.
;
_journal_issue 22
_journal_name_full 'Inorganic chemistry'
_journal_page_first 9234
_journal_page_last 9244
_journal_paper_doi 10.1021/ic701228y
_journal_volume 46
_journal_year 2007
_chemical_formula_sum 'C19 H16 Cl4 Co N4 S2'
_chemical_formula_weight 565.21
_chemical_name_systematic
;

 ?

;
_space_group_IT_number 14
_symmetry_cell_setting monoclinic
_symmetry_space_group_name_Hall '-P 2ybc'
_symmetry_space_group_name_H-M 'P 1 21/c 1'
_atom_sites_solution_hydrogens geom
_atom_sites_solution_primary direct
_atom_sites_solution_secondary difmap
_audit_creation_method SHELXL-97
_cell_angle_alpha 90.00
_cell_angle_beta 100.066(2)
_cell_angle_gamma 90.00
_cell_formula_units_Z 4
_cell_length_a 6.7689(10)
_cell_length_b 23.862(3)
_cell_length_c 14.198(2)
_cell_measurement_reflns_used 5176
_cell_measurement_temperature 125(2)
_cell_measurement_theta_max 27.83
_cell_measurement_theta_min 2.24
_cell_volume 2258.0(5)
_computing_cell_refinement 'Bruker SMART'
_computing_data_collection 'Bruker SMART'
_computing_data_reduction 'Bruker SAINT'
_computing_molecular_graphics 'Bruker SHELXTL'
_computing_publication_material 'Bruker SHELXTL'
_computing_structure_refinement 'SHELXL-97 (Sheldrick, 1997)'
_computing_structure_solution 'SHELXS-97 (Sheldrick, 1990)'
_diffrn_ambient_temperature 125(2)
_diffrn_measured_fraction_theta_full 0.999
_diffrn_measured_fraction_theta_max 0.999
_diffrn_measurement_device_type 'CCD area detector'
_diffrn_measurement_method 'phi and omega scans'
_diffrn_radiation_monochromator graphite
_diffrn_radiation_source 'fine-focus sealed tube'
_diffrn_radiation_type MoK\a
_diffrn_radiation_wavelength 0.71073
_diffrn_reflns_av_R_equivalents 0.0598
_diffrn_reflns_av_sigmaI/netI 0.0402
_diffrn_reflns_limit_h_max 8
_diffrn_reflns_limit_h_min -8
_diffrn_reflns_limit_k_max 29
_diffrn_reflns_limit_k_min -29
_diffrn_reflns_limit_l_max 17
_diffrn_reflns_limit_l_min -17
_diffrn_reflns_number 25136
_diffrn_reflns_theta_full 25.68
_diffrn_reflns_theta_max 25.68
_diffrn_reflns_theta_min 2.24
_exptl_absorpt_coefficient_mu 1.434
_exptl_absorpt_correction_T_max 1.00
_exptl_absorpt_correction_T_min 0.872947
_exptl_absorpt_correction_type empirical
_exptl_absorpt_process_details SADABS
_exptl_crystal_colour Blue
_exptl_crystal_density_diffrn 1.663
_exptl_crystal_density_method 'not measured'
_exptl_crystal_description Rod
_exptl_crystal_F_000 1140
_exptl_crystal_size_max 0.2
_exptl_crystal_size_mid 0.05
_exptl_crystal_size_min 0.01
_refine_diff_density_max 1.958
_refine_diff_density_min -0.626
_refine_diff_density_rms 0.190
_refine_ls_extinction_method none
_refine_ls_goodness_of_fit_ref 1.023
_refine_ls_hydrogen_treatment constr
_refine_ls_matrix_type full
_refine_ls_number_parameters 271
_refine_ls_number_reflns 4283
_refine_ls_number_restraints 0
_refine_ls_restrained_S_all 1.023
_refine_ls_R_factor_all 0.0936
_refine_ls_R_factor_gt 0.0814
_refine_ls_shift/su_max 0.000
_refine_ls_shift/su_mean 0.000
_refine_ls_structure_factor_coef Fsqd
_refine_ls_weighting_details 'calc w=1/[\s^2^(Fo^2^)+(0.0423P)^2^+80.0000P] where P=(Fo^2^+2Fc^2^)/3'
_refine_ls_weighting_scheme calc
_refine_ls_wR_factor_gt 0.2265
_refine_ls_wR_factor_ref 0.2325
_reflns_number_gt 3540
_reflns_number_total 4283
_reflns_threshold_expression >2sigma(I)
_cod_data_source_file ic701228ysup7.cif
_cod_data_source_block jf55s10
_cod_depositor_comments
;
The following automatic conversions were performed:

'_symmetry_cell_setting' value 'Monoclinic' changed to 'monoclinic'
according to /home/saulius/struct/CIF-dictionaries/cif_core.dic
dictionary named 'cif_core.dic' version 2.4.2 from
2011-04-26.

'_exptl_absorpt_correction_type' value 'Empirical'
changed to 'empirical' according to
/home/saulius/struct/CIF-dictionaries/cif_core.dic dictionary named
'cif_core.dic' version 2.4.2 from 2011-04-26.

Automatic conversion script
Id: cif_fix_values 1891 2012-01-12 08:04:46Z andrius 

 Adding full bibliography for 4333438--4333444.cif.
;
_cod_original_cell_volume 2257.9(6)
_cod_original_sg_symbol_H-M P2(1)/c
_cod_database_code 4333444

loop_
_symmetry_equiv_pos_as_xyz
'x, y, z'
'-x, y+1/2, -z+1/2'
'-x, -y, -z'
'x, -y-1/2, z-1/2'

loop_
_atom_site_label
_atom_site_type_symbol
_atom_site_fract_x
_atom_site_fract_y
_atom_site_fract_z
_atom_site_U_iso_or_equiv
_atom_site_adp_type
_atom_site_occupancy
_atom_site_symmetry_multiplicity
_atom_site_calc_flag
_atom_site_refinement_flags
Co Co 0.10251(18) 0.38427(5) 0.92725(8) 0.0152(3) Uani 1 1 d .
Cl1 Cl -0.0252(3) 0.42001(10) 1.05089(16) 0.0217(5) Uani 1 1 d .
S1 S -0.0673(3) 0.42170(10) 0.67241(16) 0.0208(5) Uani 1 1 d .
Cl2 Cl 0.2948(3) 0.30848(9) 0.97203(16) 0.0196(5) Uani 1 1 d .
S2 S -0.0202(3) 0.49539(10) 0.75152(18) 0.0210(5) Uani 1 1 d .
Cl3 Cl -0.1822(5) 0.26378(14) 0.5777(2) 0.0430(7) Uani 1 1 d .
Cl4 Cl 0.0720(4) 0.24426(11) 0.76306(18) 0.0303(6) Uani 1 1 d .
C11 C -0.2091(14) 0.3832(4) 0.7421(6) 0.0175(18) Uani 1 1 d .
N11 N -0.1436(11) 0.3641(3) 0.8299(5) 0.0174(16) Uani 1 1 d .
N12 N -0.4017(11) 0.3655(3) 0.7106(5) 0.0170(16) Uani 1 1 d .
C12 C -0.2965(15) 0.3320(4) 0.8543(7) 0.021(2) Uani 1 1 d .
H12A H -0.2919 0.3128 0.9132 0.025 Uiso 1 1 calc R
C13 C -0.4534(14) 0.3322(4) 0.7814(6) 0.0190(19) Uani 1 1 d .
H13A H -0.5769 0.3130 0.7794 0.023 Uiso 1 1 calc R
C14 C -0.5347(14) 0.3778(4) 0.6218(6) 0.0168(18) Uani 1 1 d .
C15 C -0.5638(14) 0.4332(4) 0.5921(7) 0.020(2) Uani 1 1 d .
H15A H -0.4951 0.4627 0.6291 0.024 Uiso 1 1 calc R
C16 C -0.6951(15) 0.4448(4) 0.5073(7) 0.024(2) Uani 1 1 d .
H16A H -0.7167 0.4824 0.4859 0.028 Uiso 1 1 calc R
C17 C -0.7943(15) 0.4012(4) 0.4543(7) 0.025(2) Uani 1 1 d .
H17A H -0.8804 0.4090 0.3954 0.030 Uiso 1 1 calc R
C18 C -0.7689(14) 0.3459(4) 0.4865(7) 0.023(2) Uani 1 1 d .
H18A H -0.8415 0.3164 0.4512 0.028 Uiso 1 1 calc R
C19 C -0.6370(15) 0.3344(4) 0.5705(7) 0.023(2) Uani 1 1 d .
H19A H -0.6171 0.2969 0.5925 0.028 Uiso 1 1 calc R
N21 N 0.2778(11) 0.4415(3) 0.8753(5) 0.0161(15) Uani 1 1 d .
C21 C 0.2219(13) 0.4841(4) 0.8151(6) 0.0151(18) Uani 1 1 d .
N22 N 0.3814(11) 0.5178(3) 0.8109(5) 0.0155(15) Uani 1 1 d .
C22 C 0.4807(13) 0.4488(4) 0.9099(6) 0.0165(18) Uani 1 1 d .
H22A H 0.5620 0.4245 0.9536 0.020 Uiso 1 1 calc R
C23 C 0.5440(14) 0.4957(4) 0.8719(6) 0.0190(19) Uani 1 1 d .
H23A H 0.6759 0.5107 0.8845 0.023 Uiso 1 1 calc R
C24 C 0.3848(12) 0.5706(4) 0.7601(6) 0.0142(17) Uani 1 1 d .
C25 C 0.4624(15) 0.6170(4) 0.8104(7) 0.024(2) Uani 1 1 d .
H25A H 0.5106 0.6142 0.8772 0.029 Uiso 1 1 calc R
C26 C 0.4711(15) 0.6683(4) 0.7643(7) 0.025(2) Uani 1 1 d .
H26A H 0.5249 0.7005 0.7990 0.030 Uiso 1 1 calc R
C27 C 0.3990(16) 0.6715(4) 0.6658(8) 0.027(2) Uani 1 1 d .
H27A H 0.4024 0.7062 0.6334 0.033 Uiso 1 1 calc R
C28 C 0.3229(15) 0.6246(4) 0.6155(7) 0.025(2) Uani 1 1 d .
H28A H 0.2774 0.6269 0.5484 0.030 Uiso 1 1 calc R
C29 C 0.3127(14) 0.5739(4) 0.6624(7) 0.021(2) Uani 1 1 d .
H29A H 0.2569 0.5418 0.6281 0.025 Uiso 1 1 calc R
C31 C -0.0251(17) 0.2160(5) 0.6501(8) 0.034(3) Uani 1 1 d .
H31A H -0.1022 0.1816 0.6584 0.041 Uiso 1 1 calc R
H31B H 0.0873 0.2053 0.6175 0.041 Uiso 1 1 calc R

loop_
_atom_site_aniso_label
_atom_site_aniso_U_11
_atom_site_aniso_U_22
_atom_site_aniso_U_33
_atom_site_aniso_U_23
_atom_site_aniso_U_13
_atom_site_aniso_U_12
Co 0.0164(6) 0.0141(6) 0.0144(6) 0.0023(5) 0.0008(4) -0.0005(5)
Cl1 0.0247(12) 0.0211(11) 0.0198(11) -0.0047(9) 0.0052(9) -0.0002(9)
S1 0.0200(11) 0.0273(12) 0.0146(11) 0.0010(9) 0.0014(9) -0.0049(10)
Cl2 0.0228(11) 0.0160(10) 0.0201(11) 0.0035(8) 0.0037(9) 0.0038(9)
S2 0.0158(11) 0.0161(11) 0.0293(12) 0.0054(10) -0.0007(9) -0.0018(9)
Cl3 0.0413(16) 0.0520(18) 0.0322(15) -0.0071(13) -0.0033(12) 0.0080(14)
Cl4 0.0313(13) 0.0342(14) 0.0249(13) -0.0072(10) 0.0035(10) 0.0009(11)
C11 0.022(5) 0.015(4) 0.015(4) -0.001(3) 0.001(4) -0.002(4)
N11 0.018(4) 0.018(4) 0.016(4) -0.001(3) -0.001(3) 0.002(3)
N12 0.017(4) 0.015(4) 0.018(4) 0.001(3) 0.001(3) -0.001(3)
C12 0.027(5) 0.013(4) 0.022(5) 0.005(4) 0.003(4) 0.001(4)
C13 0.025(5) 0.016(4) 0.018(5) -0.002(4) 0.007(4) -0.007(4)
C14 0.021(5) 0.017(4) 0.012(4) -0.001(3) 0.001(3) 0.003(4)
C15 0.018(5) 0.019(5) 0.023(5) -0.001(4) 0.004(4) -0.001(4)
C16 0.024(5) 0.022(5) 0.024(5) 0.004(4) 0.005(4) 0.000(4)
C17 0.022(5) 0.033(6) 0.019(5) 0.004(4) -0.002(4) -0.001(4)
C18 0.020(5) 0.028(5) 0.021(5) -0.001(4) 0.000(4) -0.003(4)
C19 0.027(5) 0.021(5) 0.022(5) 0.000(4) 0.005(4) -0.005(4)
N21 0.015(4) 0.017(4) 0.017(4) 0.000(3) 0.001(3) -0.003(3)
C21 0.015(4) 0.014(4) 0.016(4) -0.002(3) 0.004(3) -0.003(3)
N22 0.019(4) 0.014(4) 0.014(4) -0.002(3) 0.003(3) 0.000(3)
C22 0.015(4) 0.018(4) 0.016(4) -0.003(3) -0.001(3) 0.000(4)
C23 0.018(4) 0.022(5) 0.017(4) -0.003(4) 0.005(4) -0.002(4)
C24 0.010(4) 0.014(4) 0.019(4) 0.002(3) 0.003(3) 0.003(3)
C25 0.026(5) 0.024(5) 0.024(5) 0.000(4) 0.009(4) 0.001(4)
C26 0.027(5) 0.018(5) 0.033(6) 0.001(4) 0.009(4) -0.008(4)
C27 0.030(6) 0.017(5) 0.037(6) 0.008(4) 0.013(5) 0.000(4)
C28 0.031(5) 0.020(5) 0.025(5) 0.006(4) 0.006(4) 0.003(4)
C29 0.020(5) 0.020(5) 0.023(5) -0.002(4) 0.004(4) -0.002(4)
C31 0.034(6) 0.034(6) 0.034(6) -0.018(5) 0.006(5) 0.001(5)

loop_
_atom_type_symbol
_atom_type_description
_atom_type_scat_dispersion_real
_atom_type_scat_dispersion_imag
_atom_type_scat_source
C C 0.0033 0.0016 'International Tables Vol C Tables 4.2.6.8 and 6.1.1.4'
H H 0.0000 0.0000 'International Tables Vol C Tables 4.2.6.8 and 6.1.1.4'
N N 0.0061 0.0033 'International Tables Vol C Tables 4.2.6.8 and 6.1.1.4'
S S 0.1246 0.1234 'International Tables Vol C Tables 4.2.6.8 and 6.1.1.4'
Cl Cl 0.1484 0.1585 'International Tables Vol C Tables 4.2.6.8 and 6.1.1.4'
Co Co 0.3494 0.9721 'International Tables Vol C Tables 4.2.6.8 and 6.1.1.4'

loop_
_geom_angle_atom_site_label_1
_geom_angle_atom_site_label_2
_geom_angle_atom_site_label_3
_geom_angle
N11 Co N21 112.0(3)
N11 Co Cl2 111.6(2)
N21 Co Cl2 107.3(2)
N11 Co Cl1 103.8(2)
N21 Co Cl1 110.8(2)
Cl2 Co Cl1 111.40(10)
C11 S1 S2 100.7(3)
C21 S2 S1 100.9(3)
N11 C11 N12 110.0(8)
N11 C11 S1 125.7(7)
N12 C11 S1 124.2(7)
C11 N11 C12 106.5(8)
C11 N11 Co 131.1(6)
C12 N11 Co 121.6(6)
C11 N12 C13 106.8(7)
C11 N12 C14 129.4(8)
C13 N12 C14 123.8(8)
C13 C12 N11 109.3(8)
C12 C13 N12 107.3(8)
C19 C14 C15 121.4(8)
C19 C14 N12 119.1(8)
C15 C14 N12 119.5(8)
C14 C15 C16 119.1(9)
C17 C16 C15 119.7(9)
C16 C17 C18 120.7(9)
C17 C18 C19 119.5(9)
C14 C19 C18 119.6(9)
C21 N21 C22 106.5(7)
C21 N21 Co 128.6(6)
C22 N21 Co 124.1(6)
N21 C21 N22 109.9(8)
N21 C21 S2 125.6(7)
N22 C21 S2 124.6(7)
C21 N22 C23 107.4(7)
C21 N22 C24 128.1(7)
C23 N22 C24 124.3(7)
C23 C22 N21 109.1(8)
C22 C23 N22 107.2(8)
C25 C24 C29 120.7(9)
C25 C24 N22 118.6(8)
C29 C24 N22 120.7(8)
C24 C25 C26 120.5(9)
C25 C26 C27 118.8(9)
C28 C27 C26 120.4(9)
C27 C28 C29 120.3(9)
C24 C29 C28 119.3(9)
Cl4 C31 Cl3 112.0(6)

loop_
_geom_bond_atom_site_label_1
_geom_bond_atom_site_label_2
_geom_bond_distance
Co N11 2.028(8)
Co N21 2.030(8)
Co Cl2 2.254(2)
Co Cl1 2.255(3)
S1 C11 1.753(9)
S1 S2 2.081(3)
S2 C21 1.748(9)
Cl3 C31 1.762(12)
Cl4 C31 1.759(11)
C11 N11 1.330(12)
C11 N12 1.369(12)
N11 C12 1.379(12)
N12 C13 1.374(12)
N12 C14 1.445(11)
C12 C13 1.347(14)
C14 C19 1.382(13)
C14 C15 1.390(13)
C15 C16 1.394(14)
C16 C17 1.387(14)
C17 C18 1.397(14)
C18 C19 1.386(14)
N21 C21 1.339(11)
N21 C22 1.386(11)
C21 N22 1.356(11)
N22 C23 1.381(12)
N22 C24 1.455(11)
C22 C23 1.345(13)
C24 C25 1.371(13)
C24 C29 1.390(13)
C25 C26 1.395(14)
C26 C27 1.400(15)
C27 C28 1.379(15)
C28 C29 1.388(13)
